data_2220411
loop_
_publ_author_name
'Tong, Tai-Feng'
'Zhao, Jian'
'Cheng, Lin'
'Zhang, Yi-Hua'

_publ_section_title
;3-[(4-Amino-5-chloro-2-ethoxybenzamido)methyl]pyrrolo[2,1-<i>c</i>][1,4]oxazin-5-ium
 chloride monohydrate
;
_journal_coeditor_code BI2322
_journal_issue 1
_journal_name_full 'Acta Crystallographica Section E'
_journal_page_first o14
_journal_paper_doi 10.1107/S160053680803986X
_journal_volume 65
_journal_year 2009
_chemical_formula_iupac 'C17 H25 Cl N3 O3 +, Cl -, H2 O'
_chemical_formula_moiety 'C17 H25 Cl N3 O3 +, Cl -, H2 O'
_chemical_formula_sum 'C17 H27 Cl2 N3 O4'
_chemical_formula_weight 408.32
_chemical_name_systematic
;
3-[(4-Amino-5-chloro-2-ethoxybenzamido)methyl]pyrrolo[2,1-
<i>c</i>][1,4]oxazin-5-ium chloride monohydrate
;
_space_group_IT_number 19
_symmetry_cell_setting orthorhombic
_symmetry_space_group_name_Hall 'P 2ac 2ab'
_symmetry_space_group_name_H-M 'P 21 21 21'
_atom_sites_solution_hydrogens geom
_atom_sites_solution_primary direct
_atom_sites_solution_secondary difmap
_audit_creation_method SHELXL-97
_cell_angle_alpha 90.00
_cell_angle_beta 90.00
_cell_angle_gamma 90.00
_cell_formula_units_Z 4
_cell_length_a 8.0984(9)
_cell_length_b 11.1594(13)
_cell_length_c 21.843(3)
_cell_measurement_reflns_used 735
_cell_measurement_temperature 293(2)
_cell_measurement_theta_max 28.0
_cell_measurement_theta_min 2.45
_cell_volume 1974.0(4)
_computing_cell_refinement 'SAINT (Bruker, 2000)'
_computing_data_collection 'SMART (Bruker, 2000)'
_computing_data_reduction 'SAINT (Bruker, 2000)'
_computing_molecular_graphics 'SHELXTL (Sheldrick, 2008)'
_computing_publication_material 'SHELXTL (Sheldrick, 2008)'
_computing_structure_refinement 'SHELXL97 (Sheldrick, 2008)'
_computing_structure_solution 'SHELXS97 (Sheldrick, 2008)'
_diffrn_ambient_temperature 293(2)
_diffrn_measured_fraction_theta_full 0.996
_diffrn_measured_fraction_theta_max 0.996
_diffrn_measurement_device_type 'Bruker APEX CCD'
_diffrn_measurement_method '\f and \w'
_diffrn_radiation_monochromator graphite
_diffrn_radiation_source 'fine-focus sealed tube'
_diffrn_radiation_type MoK\a
_diffrn_radiation_wavelength 0.71073
_diffrn_reflns_av_R_equivalents 0.0371
_diffrn_reflns_av_sigmaI/netI 0.0504
_diffrn_reflns_limit_h_max 9
_diffrn_reflns_limit_h_min -9
_diffrn_reflns_limit_k_max 13
_diffrn_reflns_limit_k_min -10
_diffrn_reflns_limit_l_max 25
_diffrn_reflns_limit_l_min -26
_diffrn_reflns_number 10642
_diffrn_reflns_theta_full 26.00
_diffrn_reflns_theta_max 26.00
_diffrn_reflns_theta_min 2.61
_diffrn_standards_number 0
_exptl_absorpt_coefficient_mu 0.356
_exptl_absorpt_correction_T_max 0.9452
_exptl_absorpt_correction_T_min 0.9194
_exptl_absorpt_correction_type multi-scan
_exptl_absorpt_process_details '(SADABS; Bruker, 2000)'
_exptl_crystal_colour colourless
_exptl_crystal_density_diffrn 1.374
_exptl_crystal_density_method 'not measured'
_exptl_crystal_description block
_exptl_crystal_F_000 864
_exptl_crystal_size_max 0.24
_exptl_crystal_size_mid 0.20
_exptl_crystal_size_min 0.16
_refine_diff_density_max 0.323
_refine_diff_density_min -0.218
_refine_ls_abs_structure_details 'Flack (1983), 1631 Friedel pairs'
_refine_ls_abs_structure_Flack -0.02(7)
_refine_ls_extinction_method none
_refine_ls_goodness_of_fit_ref 1.058
_refine_ls_hydrogen_treatment mixed
_refine_ls_matrix_type full
_refine_ls_number_parameters 261
_refine_ls_number_reflns 3848
_refine_ls_number_restraints 0
_refine_ls_restrained_S_all 1.058
_refine_ls_R_factor_all 0.0623
_refine_ls_R_factor_gt 0.0503
_refine_ls_shift/su_max 0.001
_refine_ls_shift/su_mean 0.000
_refine_ls_structure_factor_coef Fsqd
_refine_ls_weighting_details 'calc w=1/[\s^2^(Fo^2^)+(0.0412P)^2^] where P=(Fo^2^+2Fc^2^)/3'
_refine_ls_weighting_scheme calc
_refine_ls_wR_factor_gt 0.0924
_refine_ls_wR_factor_ref 0.0960
_reflns_number_gt 3188
_reflns_number_total 3848
_reflns_threshold_expression I>2\s(I)
_cod_data_source_file bi2322.cif
_cod_data_source_block I
_cod_database_code 2220411
_cod_database_fobs_code 2220411

loop_
_symmetry_equiv_pos_as_xyz
'x, y, z'
'-x+1/2, -y, z+1/2'
'-x, y+1/2, -z+1/2'
'x+1/2, -y+1/2, -z'

loop_
_atom_site_type_symbol
_atom_site_label
_atom_site_fract_x
_atom_site_fract_y
_atom_site_fract_z
_atom_site_U_iso_or_equiv
_atom_site_adp_type
_atom_site_calc_flag
_atom_site_refinement_flags
_atom_site_occupancy
_atom_site_disorder_assembly
_atom_site_disorder_group
C C1 0.6257(3) 0.7564(2) 0.77046(11) 0.0307(6) Uani d . 1 . .
C C2 0.4701(4) 0.8084(3) 0.76571(13) 0.0364(7) Uani d . 1 . .
C C3 0.3807(3) 0.8034(3) 0.71361(13) 0.0376(7) Uani d . 1 . .
C C4 0.4363(4) 0.7438(2) 0.66142(12) 0.0344(6) Uani d . 1 . .
C C5 0.5913(4) 0.6900(3) 0.66594(13) 0.0368(7) Uani d . 1 . .
C C6 0.6851(3) 0.6961(2) 0.71801(12) 0.0323(6) Uani d . 1 . .
C C7 0.9124(4) 0.5928(3) 0.66895(12) 0.0443(8) Uani d . 1 . .
H H7A 0.9261 0.6511 0.6364 0.053 Uiso calc R 1 . .
H H7B 0.8429 0.5283 0.6541 0.053 Uiso calc R 1 . .
C C8 1.0757(4) 0.5452(3) 0.68833(13) 0.0455(8) Uani d . 1 . .
H H8A 1.0590 0.4780 0.7150 0.068 Uiso d R 1 . .
H H8B 1.1371 0.5201 0.6530 0.068 Uiso d R 1 . .
H H8C 1.1360 0.6065 0.7096 0.068 Uiso d R 1 . .
C C9 0.7127(4) 0.7704(2) 0.82975(12) 0.0309(6) Uani d . 1 . .
C C10 0.9629(4) 0.7321(3) 0.88920(13) 0.0452(8) Uani d . 1 . .
H H10A 0.8921 0.7486 0.9240 0.054 Uiso calc R 1 . .
H H10B 1.0431 0.7964 0.8860 0.054 Uiso calc R 1 . .
C C11 1.0507(4) 0.6148(3) 0.89873(12) 0.0374(7) Uani d . 1 . .
H H11 0.9690 0.5504 0.9021 0.045 Uiso calc R 1 . .
C C12 1.2222(4) 0.4781(3) 0.84947(14) 0.0523(10) Uani d . 1 . .
H H12A 1.2880 0.4646 0.8130 0.063 Uiso calc R 1 . .
H H12B 1.1348 0.4186 0.8502 0.063 Uiso calc R 1 . .
C C13 1.3298(4) 0.4625(3) 0.90549(13) 0.0408(8) Uani d . 1 . .
H H13 1.3596 0.3777 0.9090 0.049 Uiso calc R 1 . .
C C14 1.1561(4) 0.6167(3) 0.95570(11) 0.0345(7) Uani d . 1 . .
H H14A 1.2381 0.6798 0.9527 0.041 Uiso calc R 1 . .
H H14B 1.0878 0.6323 0.9913 0.041 Uiso calc R 1 . .
C C15 1.4860(4) 0.5363(3) 0.90920(16) 0.0545(9) Uani d . 1 . .
H H15A 1.4693 0.6151 0.8916 0.065 Uiso calc R 1 . .
H H15B 1.5759 0.4969 0.8878 0.065 Uiso calc R 1 . .
C C16 1.5225(5) 0.5453(4) 0.97717(17) 0.0689(11) Uani d . 1 . .
H H16A 1.6182 0.4971 0.9876 0.083 Uiso calc R 1 . .
H H16B 1.5443 0.6278 0.9886 0.083 Uiso calc R 1 . .
C C17 1.3705(4) 0.4991(3) 1.01002(14) 0.0511(9) Uani d . 1 . .
H H17A 1.3891 0.4191 1.0259 0.061 Uiso calc R 1 . .
H H17B 1.3406 0.5516 1.0436 0.061 Uiso calc R 1 . .
Cl Cl1 0.92851(11) 0.35057(8) 0.99188(4) 0.0554(3) Uani d . 1 . .
Cl Cl2 0.18901(10) 0.87543(9) 0.70977(4) 0.0614(3) Uani d . 1 . .
N N1 0.3486(4) 0.7381(3) 0.60884(12) 0.0482(7) Uani d . 1 . .
H H1A 0.266(5) 0.780(3) 0.5990(16) 0.072 Uiso d . 1 . .
H H1B 0.394(4) 0.717(3) 0.5755(15) 0.072 Uiso d . 1 . .
N N2 0.8652(3) 0.7270(2) 0.83413(10) 0.0438(7) Uani d . 1 . .
H H2A 0.9079 0.6941 0.8023 0.053 Uiso calc R 1 . .
N N3 1.2391(3) 0.4983(2) 0.96212(11) 0.0363(6) Uani d . 1 . .
O O1 0.8390(2) 0.64810(19) 0.72151(8) 0.0410(5) Uani d . 1 . .
O O2 0.6491(3) 0.8222(2) 0.87342(8) 0.0453(6) Uani d . 1 . .
O O3 1.1512(3) 0.59417(19) 0.84669(9) 0.0478(6) Uani d . 1 . .
O O1W 0.3524(4) 0.8923(3) 0.92869(14) 0.0712(8) Uani d . 1 . .
H H2 0.426(3) 0.845(2) 0.8005(12) 0.038(8) Uiso d . 1 . .
H H5 0.627(3) 0.648(3) 0.6312(12) 0.043(8) Uiso d . 1 . .
H H3C 1.161(3) 0.443(2) 0.9736(11) 0.031(8) Uiso d . 1 . .
H H1WA 0.368(4) 0.954(3) 0.9456(15) 0.049(12) Uiso d . 1 . .
H H1WB 0.444(6) 0.887(4) 0.9073(18) 0.103(16) Uiso d . 1 . .

loop_
_atom_site_aniso_label
_atom_site_aniso_U_11
_atom_site_aniso_U_22
_atom_site_aniso_U_33
_atom_site_aniso_U_12
_atom_site_aniso_U_13
_atom_site_aniso_U_23
C1 0.0306(16) 0.0293(15) 0.0321(14) -0.0011(13) 0.0022(12) 0.0019(12)
C2 0.0337(18) 0.0426(18) 0.0329(16) 0.0061(14) 0.0033(13) -0.0059(14)
C3 0.0220(15) 0.0445(18) 0.0461(17) 0.0067(13) -0.0004(13) 0.0014(15)
C4 0.0289(15) 0.0347(16) 0.0395(16) 0.0000(14) -0.0011(14) 0.0037(13)
C5 0.0427(19) 0.0369(17) 0.0308(15) -0.0003(14) 0.0093(14) -0.0037(13)
C6 0.0295(16) 0.0310(16) 0.0364(15) 0.0031(13) 0.0027(13) 0.0048(13)
C7 0.046(2) 0.0475(19) 0.0396(17) 0.0091(16) 0.0043(15) -0.0063(15)
C8 0.0380(19) 0.0496(19) 0.0488(18) 0.0063(17) 0.0112(16) -0.0018(15)
C9 0.0303(16) 0.0275(15) 0.0350(15) 0.0027(12) 0.0025(13) 0.0008(13)
C10 0.045(2) 0.0479(19) 0.0430(18) 0.0126(16) -0.0087(15) -0.0073(15)
C11 0.0368(16) 0.0376(17) 0.0380(15) 0.0030(15) -0.0034(14) -0.0028(14)
C12 0.052(2) 0.063(2) 0.0426(18) 0.0179(19) -0.0069(16) -0.0193(17)
C13 0.0390(19) 0.0365(17) 0.0468(17) 0.0072(15) -0.0058(15) -0.0087(14)
C14 0.0361(16) 0.0335(16) 0.0338(14) 0.0030(14) -0.0013(13) -0.0051(13)
C15 0.038(2) 0.054(2) 0.071(2) 0.0050(16) 0.0032(18) -0.0074(19)
C16 0.043(2) 0.077(3) 0.087(3) -0.0011(19) -0.016(2) -0.024(2)
C17 0.059(2) 0.0451(19) 0.0486(19) 0.0065(17) -0.0229(17) -0.0012(16)
Cl1 0.0476(5) 0.0593(5) 0.0594(5) -0.0128(4) -0.0147(4) 0.0070(4)
Cl2 0.0388(5) 0.0819(7) 0.0635(5) 0.0261(5) -0.0107(4) -0.0162(5)
N1 0.0410(17) 0.067(2) 0.0367(15) 0.0077(15) -0.0072(13) -0.0028(14)
N2 0.0434(16) 0.0529(16) 0.0350(13) 0.0173(13) -0.0074(12) -0.0107(12)
N3 0.0367(15) 0.0338(14) 0.0385(14) -0.0018(12) -0.0079(11) 0.0017(12)
O1 0.0352(12) 0.0515(13) 0.0364(10) 0.0138(10) 0.0004(9) -0.0086(10)
O2 0.0358(12) 0.0588(15) 0.0415(11) 0.0069(11) 0.0012(10) -0.0108(11)
O3 0.0531(14) 0.0558(14) 0.0346(10) 0.0229(12) -0.0035(10) -0.0039(10)
O1W 0.0479(18) 0.088(2) 0.078(2) 0.0005(17) 0.0099(15) -0.0155(18)

loop_
_atom_type_symbol
_atom_type_description
_atom_type_scat_dispersion_real
_atom_type_scat_dispersion_imag
_atom_type_scat_source
C C 0.0033 0.0016 'International Tables Vol C Tables 4.2.6.8 and 6.1.1.4'
H H 0.0000 0.0000 'International Tables Vol C Tables 4.2.6.8 and 6.1.1.4'
N N 0.0061 0.0033 'International Tables Vol C Tables 4.2.6.8 and 6.1.1.4'
O O 0.0106 0.0060 'International Tables Vol C Tables 4.2.6.8 and 6.1.1.4'
Cl Cl 0.1484 0.1585 'International Tables Vol C Tables 4.2.6.8 and 6.1.1.4'

loop_
_geom_angle_atom_site_label_1
_geom_angle_atom_site_label_2
_geom_angle_atom_site_label_3
_geom_angle_site_symmetry_1
_geom_angle_site_symmetry_3
_geom_angle
_geom_angle_publ_flag
C2 C1 C6 . . 116.5(3) ?
C2 C1 C9 . . 116.8(2) ?
C6 C1 C9 . . 126.7(2) ?
C3 C2 C1 . . 122.1(3) ?
C3 C2 H2 . . 120.1(17) ?
C1 C2 H2 . . 117.8(17) ?
C2 C3 C4 . . 122.4(3) ?
C2 C3 Cl2 . . 119.8(2) ?
C4 C3 Cl2 . . 117.8(2) ?
N1 C4 C3 . . 123.2(3) ?
N1 C4 C5 . . 120.8(3) ?
C3 C4 C5 . . 116.0(3) ?
C6 C5 C4 . . 122.4(3) ?
C6 C5 H5 . . 122.0(18) ?
C4 C5 H5 . . 115.6(18) ?
O1 C6 C5 . . 122.4(2) ?
O1 C6 C1 . . 117.0(2) ?
C5 C6 C1 . . 120.6(3) ?
O1 C7 C8 . . 107.1(2) ?
O1 C7 H7A . . 110.3 ?
C8 C7 H7A . . 110.3 ?
O1 C7 H7B . . 110.3 ?
C8 C7 H7B . . 110.3 ?
H7A C7 H7B . . 108.5 ?
C7 C8 H8A . . 109.1 ?
C7 C8 H8B . . 109.7 ?
H8A C8 H8B . . 109.5 ?
C7 C8 H8C . . 109.7 ?
H8A C8 H8C . . 109.5 ?
H8B C8 H8C . . 109.5 ?
O2 C9 N2 . . 120.3(3) ?
O2 C9 C1 . . 121.9(2) ?
N2 C9 C1 . . 117.7(2) ?
N2 C10 C11 . . 109.9(2) ?
N2 C10 H10A . . 109.7 ?
C11 C10 H10A . . 109.7 ?
N2 C10 H10B . . 109.7 ?
C11 C10 H10B . . 109.7 ?
H10A C10 H10B . . 108.2 ?
O3 C11 C10 . . 107.6(2) ?
O3 C11 C14 . . 109.8(2) ?
C10 C11 C14 . . 111.7(2) ?
O3 C11 H11 . . 109.2 ?
C10 C11 H11 . . 109.2 ?
C14 C11 H11 . . 109.2 ?
O3 C12 C13 . . 111.9(3) ?
O3 C12 H12A . . 109.2 ?
C13 C12 H12A . . 109.2 ?
O3 C12 H12B . . 109.2 ?
C13 C12 H12B . . 109.2 ?
H12A C12 H12B . . 107.9 ?
N3 C13 C15 . . 102.8(2) ?
N3 C13 C12 . . 110.9(2) ?
C15 C13 C12 . . 117.6(3) ?
N3 C13 H13 . . 108.4 ?
C15 C13 H13 . . 108.4 ?
C12 C13 H13 . . 108.4 ?
N3 C14 C11 . . 108.7(2) ?
N3 C14 H14A . . 109.9 ?
C11 C14 H14A . . 109.9 ?
N3 C14 H14B . . 109.9 ?
C11 C14 H14B . . 109.9 ?
H14A C14 H14B . . 108.3 ?
C13 C15 C16 . . 104.6(3) ?
C13 C15 H15A . . 110.8 ?
C16 C15 H15A . . 110.8 ?
C13 C15 H15B . . 110.8 ?
C16 C15 H15B . . 110.8 ?
H15A C15 H15B . . 108.9 ?
C17 C16 C15 . . 106.4(3) ?
C17 C16 H16A . . 110.4 ?
C15 C16 H16A . . 110.4 ?
C17 C16 H16B . . 110.4 ?
C15 C16 H16B . . 110.4 ?
H16A C16 H16B . . 108.6 ?
N3 C17 C16 . . 104.4(3) ?
N3 C17 H17A . . 110.9 ?
C16 C17 H17A . . 110.9 ?
N3 C17 H17B . . 110.9 ?
C16 C17 H17B . . 110.9 ?
H17A C17 H17B . . 108.9 ?
C4 N1 H1A . . 127(3) ?
C4 N1 H1B . . 121(3) ?
H1A N1 H1B . . 106(3) ?
C9 N2 C10 . . 123.8(2) ?
C9 N2 H2A . . 118.1 ?
C10 N2 H2A . . 118.1 ?
C14 N3 C17 . . 112.5(2) ?
C14 N3 C13 . . 112.4(2) ?
C17 N3 C13 . . 103.4(2) ?
C14 N3 H3C . . 108.4(17) ?
C17 N3 H3C . . 107.6(16) ?
C13 N3 H3C . . 112.4(16) ?
C6 O1 C7 . . 120.4(2) ?
C11 O3 C12 . . 110.3(2) ?
H1WA O1W H1WB . . 100(4) ?

loop_
_geom_bond_atom_site_label_1
_geom_bond_atom_site_label_2
_geom_bond_site_symmetry_2
_geom_bond_distance
_geom_bond_publ_flag
C1 C2 . 1.391(4) ?
C1 C6 . 1.413(4) ?
C1 C9 . 1.483(4) ?
C2 C3 . 1.350(4) ?
C2 H2 . 0.93(3) ?
C3 C4 . 1.394(4) ?
C3 Cl2 . 1.750(3) ?
C4 N1 . 1.352(4) ?
C4 C5 . 1.395(4) ?
C5 C6 . 1.369(4) ?
C5 H5 . 0.94(3) ?
C6 O1 . 1.359(3) ?
C7 O1 . 1.432(3) ?
C7 C8 . 1.486(4) ?
C7 H7A . 0.970 ?
C7 H7B . 0.970 ?
C8 H8A . 0.960 ?
C8 H8B . 0.960 ?
C8 H8C . 0.960 ?
C9 O2 . 1.229(3) ?
C9 N2 . 1.330(4) ?
C10 N2 . 1.441(3) ?
C10 C11 . 1.504(4) ?
C10 H10A . 0.970 ?
C10 H10B . 0.970 ?
C11 O3 . 1.417(3) ?
C11 C14 . 1.509(4) ?
C11 H11 . 0.980 ?
C12 O3 . 1.419(4) ?
C12 C13 . 1.512(4) ?
C12 H12A . 0.970 ?
C12 H12B . 0.970 ?
C13 N3 . 1.493(4) ?
C13 C15 . 1.511(4) ?
C13 H13 . 0.980 ?
C14 N3 . 1.489(4) ?
C14 H14A . 0.970 ?
C14 H14B . 0.970 ?
C15 C16 . 1.517(4) ?
C15 H15A . 0.970 ?
C15 H15B . 0.970 ?
C16 C17 . 1.515(5) ?
C16 H16A . 0.970 ?
C16 H16B . 0.970 ?
C17 N3 . 1.492(4) ?
C17 H17A . 0.970 ?
C17 H17B . 0.970 ?
N1 H1A . 0.84(4) ?
N1 H1B . 0.85(3) ?
N2 H2A . 0.860 ?
N3 H3C . 0.92(3) ?
O1W H1WA . 0.79(3) ?
O1W H1WB . 0.88(4) ?

loop_
_geom_hbond_atom_site_label_D
_geom_hbond_atom_site_label_H
_geom_hbond_atom_site_label_A
_geom_hbond_site_symmetry_A
_geom_hbond_distance_DH
_geom_hbond_distance_HA
_geom_hbond_distance_DA
_geom_hbond_angle_DHA
N1 H1A Cl1 3_656 0.84(4) 2.66(4) 3.384(3) 146(3)
N1 H1B Cl1 2_664 0.85(3) 2.45(3) 3.281(3) 169(3)
N3 H3C Cl1 . 0.92(3) 2.18(3) 3.077(3) 164(2)
O1W H1WA Cl1 4_467 0.79(3) 2.62(3) 3.410(4) 176(3)
O1W H1WB O2 . 0.88(4) 1.95(5) 2.800(4) 161(4)
